data_4305891
loop_
_publ_author_name
'Felicitas Lips'
'Stefanie Dehnen'

_publ_section_title
;
One-Size Adjustable-Gap Cluster Anions: Systematic Approach to Multinary,
Water-Soluble Chalcogenidometalate Compounds
;
_journal_name_full 'Inorganic Chemistry'
_journal_page_first 5561
_journal_page_last 5563
_journal_paper_doi 10.1021/ic8008199
_journal_volume 47
_journal_year 2008
_chemical_formula_sum 'C H34 K10 Mn4 O16 Se13 Sn4 Te4'
_chemical_formula_weight 2924.68
_chemical_name_systematic
; 
 ? 
;
_space_group_IT_number 96
_symmetry_cell_setting tetragonal
_symmetry_space_group_name_Hall 'P 4nw 2abw'
_symmetry_space_group_name_H-M 'P 43 21 2'
_atom_sites_solution_hydrogens geom
_atom_sites_solution_primary direct
_atom_sites_solution_secondary difmap
_audit_creation_method SHELXL-97
_cell_angle_alpha 90.00
_cell_angle_beta 90.00
_cell_angle_gamma 90.00
_cell_formula_units_Z 4
_cell_length_a 15.701(2)
_cell_length_b 15.701(2)
_cell_length_c 26.032(5)
_cell_measurement_temperature 200(2)
_cell_volume 6417.4(17)
_computing_structure_refinement 'SHELXL-97 (Sheldrick, 1997)'
_computing_structure_solution 'SHELXS-97 (Sheldrick, 1990)'
_diffrn_ambient_temperature 200(2)
_diffrn_measured_fraction_theta_full 1.000
_diffrn_measured_fraction_theta_max 1.000
_diffrn_radiation_monochromator graphite
_diffrn_radiation_source 'fine-focus sealed tube'
_diffrn_radiation_type MoK\a
_diffrn_radiation_wavelength 0.71073
_diffrn_reflns_av_R_equivalents 0.0842
_diffrn_reflns_av_sigmaI/netI 0.0439
_diffrn_reflns_limit_h_max 18
_diffrn_reflns_limit_h_min -18
_diffrn_reflns_limit_k_max 18
_diffrn_reflns_limit_k_min -17
_diffrn_reflns_limit_l_max 30
_diffrn_reflns_limit_l_min -30
_diffrn_reflns_number 35386
_diffrn_reflns_theta_full 24.99
_diffrn_reflns_theta_max 24.99
_diffrn_reflns_theta_min 1.51
_exptl_absorpt_coefficient_mu 12.131
_exptl_crystal_colour light_red
_exptl_crystal_density_diffrn 3.027
_exptl_crystal_density_method 'not measured'
_exptl_crystal_description truncated_octahedron
_exptl_crystal_F_000 5232
_exptl_crystal_size_max 0.8
_exptl_crystal_size_mid 0.7
_exptl_crystal_size_min 0.6
_refine_diff_density_max 1.725
_refine_diff_density_min -1.820
_refine_diff_density_rms 0.214
_refine_ls_abs_structure_details 'Flack H D (1983), Acta Cryst. A39, 876-881'
_refine_ls_abs_structure_Flack 0.105(16)
_refine_ls_extinction_method none
_refine_ls_goodness_of_fit_ref 1.045
_refine_ls_hydrogen_treatment mixed
_refine_ls_matrix_type full
_refine_ls_number_parameters 217
_refine_ls_number_reflns 5651
_refine_ls_number_restraints 0
_refine_ls_restrained_S_all 1.045
_refine_ls_R_factor_all 0.0429
_refine_ls_R_factor_gt 0.0376
_refine_ls_shift/su_max 0.080
_refine_ls_shift/su_mean 0.002
_refine_ls_structure_factor_coef Fsqd
_refine_ls_weighting_details 'calc w=1/[\s^2^(Fo^2^)+(0.0723P)^2^+0.0000P] where P=(Fo^2^+2Fc^2^)/3'
_refine_ls_weighting_scheme calc
_refine_ls_wR_factor_gt 0.1038
_refine_ls_wR_factor_ref 0.1061
_reflns_number_gt 5130
_reflns_number_total 5651
_reflns_threshold_expression >2sigma(I)
_cod_data_source_file ic8008199-file001_6.cif
_cod_data_source_block K10Mn4Sn4Se13Te4_compound_6
_cod_original_cell_volume 6417.8(18)
_cod_database_code 4305891

loop_
_symmetry_equiv_pos_as_xyz
'x, y, z'
'-x, -y, z+1/2'
'-y+1/2, x+1/2, z+3/4'
'y+1/2, -x+1/2, z+1/4'
'-x+1/2, y+1/2, -z+3/4'
'x+1/2, -y+1/2, -z+1/4'
'y, x, -z'
'-y, -x, -z+1/2'

loop_
_atom_site_label
_atom_site_type_symbol
_atom_site_fract_x
_atom_site_fract_y
_atom_site_fract_z
_atom_site_U_iso_or_equiv
_atom_site_adp_type
_atom_site_occupancy
_atom_site_symmetry_multiplicity
_atom_site_calc_flag
_atom_site_refinement_flags
_atom_site_disorder_assembly
_atom_site_disorder_group
Sn1 Sn 0.21028(5) -0.00115(4) 0.09591(3) 0.02745(16) Uani 1 1 d . . .
Sn2 Sn 0.20765(5) 0.42838(4) 0.08697(3) 0.02758(17) Uani 1 1 d . . .
Te1 Te 0.20451(6) -0.14180(5) 0.15512(3) 0.0442(2) Uani 1 1 d . . .
Te2 Te 0.20272(7) 0.57300(6) 0.14179(4) 0.0534(2) Uani 1 1 d . . .
Se3 Se 0.06290(7) 0.06732(7) 0.09907(4) 0.0305(2) Uani 1 1 d . . .
Se4 Se 0.24711(8) -0.05244(7) 0.00449(4) 0.0346(3) Uani 1 1 d . . .
Se5 Se 0.32166(7) 0.10106(6) 0.13340(4) 0.0274(2) Uani 1 1 d . . .
Se6 Se 0.35347(7) 0.36114(7) 0.10567(4) 0.0275(2) Uani 1 1 d . . .
Se7 Se 0.08287(6) 0.33766(6) 0.11927(4) 0.0251(2) Uani 1 1 d . . .
Se8 Se 0.18844(7) 0.47393(7) -0.00639(4) 0.0282(2) Uani 1 1 d . . .
Se9 Se 0.21295(6) 0.21295(6) 0.0000 0.0254(3) Uani 1 2 d S . .
Mn1 Mn 0.07817(10) 0.21380(11) 0.05349(6) 0.0291(3) Uani 1 1 d . . .
Mn2 Mn 0.33915(10) 0.21353(11) 0.06099(6) 0.0283(3) Uani 1 1 d . . .
K1 K 0.2027(2) 0.0574(3) 0.28373(19) 0.0738(11) Uani 1 1 d . . .
K2 K -0.05407(19) 0.05407(19) 0.2500 0.0522(10) Uani 1 2 d S . .
K3 K 0.4708(2) 0.0429(2) 0.22409(13) 0.0517(7) Uani 1 1 d . . .
K4 K -0.2640(2) 0.2362(2) 0.04889(11) 0.0482(7) Uani 1 1 d . . .
K5 K -0.2424(3) 0.0479(3) -0.07352(16) 0.0855(13) Uani 1 1 d . . .
K6 K 0.4790(6) 0.0199(7) 0.3294(4) 0.090(3) Uani 0.50 1 d P . .
O1A O -0.356(2) 0.059(2) 0.0018(11) 0.060(8) Uiso 0.50 1 d P . .
O1B O 0.537(3) -0.123(3) 0.2435(16) 0.044(11) Uiso 0.25 1 d P . .
O1C O -0.332(2) 0.085(2) 0.0088(14) 0.037(9) Uiso 0.25 1 d P . .
O2 O 0.0992(6) 0.1459(6) 0.2171(3) 0.045(2) Uiso 1 1 d . . .
O3A O 0.3203(8) 0.0725(8) 0.3655(5) 0.037(3) Uiso 0.67 1 d P . .
O3B O 0.2422(16) 0.0979(16) 0.4058(10) 0.039(6) Uiso 0.33 1 d P . .
O4 O 0.2218(7) 0.2304(7) 0.3012(4) 0.060(3) Uiso 1 1 d . . .
O5 O 0.3323(7) -0.0556(8) 0.2562(5) 0.066(3) Uiso 1 1 d . . .
O6 O 0.0685(8) -0.0685(8) 0.2500 0.073(4) Uiso 1 2 d S . .
O7A O 0.1039(12) 0.0633(12) 0.3806(8) 0.047(4) Uiso 0.50 1 d P . .
O7B O 0.0842(15) 0.0707(15) 0.3475(10) 0.068(6) Uiso 0.50 1 d P . .
O8 O -0.1619(16) 0.0784(16) 0.0152(10) 0.077(7) Uiso 0.50 1 d P . .
OL1 O -0.0590(8) 0.0100(8) 0.0030(5) 0.074(3) Uiso 1 1 d . . .
CL1 C 0.9676(7) 0.9676(7) 0.0000 0.027(3) Uiso 1 2 d S . .

loop_
_atom_site_aniso_label
_atom_site_aniso_U_11
_atom_site_aniso_U_22
_atom_site_aniso_U_33
_atom_site_aniso_U_23
_atom_site_aniso_U_13
_atom_site_aniso_U_12
Sn1 0.0301(4) 0.0245(3) 0.0278(4) 0.0008(3) 0.0002(3) -0.0005(3)
Sn2 0.0305(4) 0.0266(3) 0.0256(3) -0.0003(3) 0.0023(3) -0.0039(3)
Te1 0.0554(5) 0.0357(4) 0.0414(4) -0.0002(4) 0.0016(4) 0.0031(4)
Te2 0.0641(6) 0.0458(5) 0.0502(5) -0.0080(4) 0.0165(5) -0.0096(4)
Se3 0.0264(5) 0.0258(5) 0.0392(6) 0.0039(5) 0.0039(5) -0.0003(4)
Se4 0.0525(7) 0.0266(5) 0.0246(5) 0.0042(4) 0.0040(5) 0.0077(5)
Se5 0.0284(5) 0.0249(5) 0.0288(5) 0.0051(4) -0.0049(4) -0.0041(4)
Se6 0.0279(5) 0.0289(5) 0.0258(5) -0.0028(4) -0.0006(4) -0.0018(4)
Se7 0.0292(5) 0.0229(5) 0.0233(5) -0.0026(4) 0.0032(4) -0.0014(4)
Se8 0.0351(6) 0.0255(5) 0.0239(5) 0.0014(4) 0.0012(4) -0.0015(4)
Se9 0.0259(4) 0.0259(4) 0.0245(7) 0.0006(4) -0.0006(4) -0.0011(6)
Mn1 0.0275(8) 0.0287(8) 0.0311(8) -0.0004(7) 0.0005(7) 0.0012(7)
Mn2 0.0274(8) 0.0302(8) 0.0273(8) 0.0013(7) -0.0021(6) -0.0029(7)
K1 0.0426(18) 0.069(2) 0.109(3) 0.027(2) -0.016(2) 0.0047(16)
K2 0.0488(15) 0.0488(15) 0.059(3) 0.0070(15) 0.0070(15) 0.0113(18)
K3 0.0432(16) 0.0571(19) 0.0548(17) 0.0149(15) -0.0055(14) -0.0057(13)
K4 0.0604(18) 0.0519(17) 0.0323(13) 0.0084(12) -0.0046(13) 0.0083(13)
K5 0.110(4) 0.083(3) 0.064(2) -0.007(2) 0.013(2) -0.024(3)
K6 0.086(6) 0.096(7) 0.087(6) -0.009(5) -0.007(5) -0.002(5)

loop_
_atom_type_symbol
_atom_type_description
_atom_type_scat_dispersion_real
_atom_type_scat_dispersion_imag
_atom_type_scat_source
C C 0.0033 0.0016 'International Tables Vol C Tables 4.2.6.8 and 6.1.1.4'
H H 0.0000 0.0000 'International Tables Vol C Tables 4.2.6.8 and 6.1.1.4'
O O 0.0106 0.0060 'International Tables Vol C Tables 4.2.6.8 and 6.1.1.4'
K K 0.2009 0.2494 'International Tables Vol C Tables 4.2.6.8 and 6.1.1.4'
Mn Mn 0.3368 0.7283 'International Tables Vol C Tables 4.2.6.8 and 6.1.1.4'
Se Se -0.0929 2.2259 'International Tables Vol C Tables 4.2.6.8 and 6.1.1.4'
Sn Sn -0.6537 1.4246 'International Tables Vol C Tables 4.2.6.8 and 6.1.1.4'
Te Te -0.5308 1.6751 'International Tables Vol C Tables 4.2.6.8 and 6.1.1.4'

loop_
_geom_angle_atom_site_label_1
_geom_angle_atom_site_label_2
_geom_angle_atom_site_label_3
_geom_angle
_geom_angle_site_symmetry_1
_geom_angle_site_symmetry_3
_geom_angle_publ_flag
Se3 Sn1 Se5 110.00(4) . . ?
Se3 Sn1 Se4 111.38(5) . . ?
Se5 Sn1 Se4 113.17(5) . . ?
Se3 Sn1 Te1 107.23(4) . . ?
Se5 Sn1 Te1 108.54(4) . . ?
Se4 Sn1 Te1 106.24(4) . . ?
Se8 Sn2 Se7 112.19(4) . . ?
Se8 Sn2 Se6 113.66(4) . . ?
Se7 Sn2 Se6 113.00(4) . . ?
Se8 Sn2 Te2 105.43(4) . . ?
Se7 Sn2 Te2 105.88(4) . . ?
Se6 Sn2 Te2 105.84(4) . . ?
Se8 Sn2 K4 155.55(6) . 6 ?
Se7 Sn2 K4 58.52(5) . 6 ?
Se6 Sn2 K4 59.30(5) . 6 ?
Te2 Sn2 K4 98.99(5) . 6 ?
Se8 Sn2 K3 59.26(5) . 6_455 ?
Se7 Sn2 K3 59.42(5) . 6_455 ?
Se6 Sn2 K3 159.14(6) . 6_455 ?
Te2 Sn2 K3 95.03(6) . 6_455 ?
K4 Sn2 K3 117.90(7) 6 6_455 ?
Sn1 Te1 K5 92.58(9) . 7 ?
Sn2 Te2 K6 87.00(16) . 8_565 ?
Sn1 Se3 Mn1 105.92(5) . . ?
Sn1 Se4 Mn1 104.15(5) . 7 ?
Sn1 Se4 K3 113.44(7) . 3_544 ?
Mn1 Se4 K3 88.60(7) 7 3_544 ?
Sn1 Se4 K4 129.28(6) . 7 ?
Mn1 Se4 K4 119.57(7) 7 7 ?
K3 Se4 K4 93.16(8) 3_544 7 ?
Sn1 Se5 Mn2 102.78(5) . . ?
Sn1 Se5 K4 113.57(7) . 6 ?
Mn2 Se5 K4 84.64(7) . 6 ?
Sn1 Se5 K6 89.38(18) . 3_544 ?
Mn2 Se5 K6 90.33(18) . 3_544 ?
K4 Se5 K6 157.05(19) 6 3_544 ?
Sn1 Se5 K3 123.88(7) . . ?
Mn2 Se5 K3 127.24(7) . . ?
K4 Se5 K3 96.50(8) 6 . ?
K6 Se5 K3 68.97(19) 3_544 . ?
Sn2 Se6 Mn2 101.79(5) . . ?
Sn2 Se6 K2 93.82(4) . 3_554 ?
Mn2 Se6 K2 91.38(7) . 3_554 ?
Sn2 Se6 K4 80.92(6) . 6 ?
Mn2 Se6 K4 83.18(7) . 6 ?
K2 Se6 K4 171.46(8) 3_554 6 ?
Sn2 Se7 Mn1 102.82(5) . . ?
Sn2 Se7 K4 81.67(6) . 6 ?
Mn1 Se7 K4 100.22(7) . 6 ?
Sn2 Se7 K3 81.98(6) . 6_455 ?
Mn1 Se7 K3 85.97(7) . 6_455 ?
K4 Se7 K3 163.43(8) 6 6_455 ?
Sn2 Se7 K6 91.15(17) . 8_565 ?
Mn1 Se7 K6 147.31(17) . 8_565 ?
K4 Se7 K6 111.07(17) 6 8_565 ?
K3 Se7 K6 66.66(17) 6_455 8_565 ?
Sn2 Se8 Mn2 106.07(5) . 7 ?
Sn2 Se8 K3 82.33(6) . 6_455 ?
Mn2 Se8 K3 102.58(8) 7 6_455 ?
Sn2 Se8 K6 125.88(16) . 6_455 ?
Mn2 Se8 K6 82.96(16) 7 6_455 ?
K3 Se8 K6 44.20(16) 6_455 6_455 ?
Mn1 Se9 Mn1 108.12(10) 7 . ?
Mn1 Se9 Mn2 110.04(6) 7 . ?
Mn1 Se9 Mn2 107.95(5) . . ?
Mn1 Se9 Mn2 107.95(5) 7 7 ?
Mn1 Se9 Mn2 110.04(6) . 7 ?
Mn2 Se9 Mn2 112.67(9) . 7 ?
Se9 Mn1 Se7 110.08(7) . . ?
Se9 Mn1 Se3 108.87(7) . . ?
Se7 Mn1 Se3 111.40(7) . . ?
Se9 Mn1 Se4 109.93(7) . 7 ?
Se7 Mn1 Se4 104.78(7) . 7 ?
Se3 Mn1 Se4 111.74(7) . 7 ?
Se9 Mn2 Se8 107.16(6) . 7 ?
Se9 Mn2 Se5 111.64(7) . . ?
Se8 Mn2 Se5 112.50(7) 7 . ?
Se9 Mn2 Se6 110.49(7) . . ?
Se8 Mn2 Se6 108.14(7) 7 . ?
Se5 Mn2 Se6 106.87(7) . . ?
Se9 Mn2 K4 104.53(7) . 6 ?
Se8 Mn2 K4 148.23(7) 7 6 ?
Se5 Mn2 K4 55.89(6) . 6 ?
Se6 Mn2 K4 57.38(6) . 6 ?
O7B K1 O2 86.4(6) . . ?
O7B K1 O4 83.7(6) . . ?
O2 K1 O4 70.9(3) . . ?
O7B K1 O5 139.9(6) . . ?
O2 K1 O5 126.1(4) . . ?
O4 K1 O5 125.9(4) . . ?
O7B K1 O3A 88.8(7) . . ?
O2 K1 O3A 144.8(4) . . ?
O4 K1 O3A 73.9(4) . . ?
O5 K1 O3A 76.7(4) . . ?
O7B K1 O7A 16.9(6) . . ?
O2 K1 O7A 102.2(4) . . ?
O4 K1 O7A 83.5(4) . . ?
O5 K1 O7A 128.3(5) . . ?
O3A K1 O7A 72.4(5) . . ?
O7B K1 O6 74.3(6) . . ?
O2 K1 O6 74.7(3) . . ?
O4 K1 O6 140.0(4) . . ?
O5 K1 O6 91.0(4) . . ?
O3A K1 O6 136.8(3) . . ?
O7A K1 O6 84.4(4) . . ?
O7B K1 O3B 59.0(7) . . ?
O2 K1 O3B 128.4(5) . . ?
O4 K1 O3B 68.4(5) . . ?
O5 K1 O3B 103.4(5) . . ?
O3A K1 O3B 30.2(5) . . ?
O7A K1 O3B 43.3(6) . . ?
O6 K1 O3B 122.5(5) . . ?
O7B K1 K4 113.2(6) . 6 ?
O2 K1 K4 46.9(2) . 6 ?
O4 K1 K4 42.8(2) . 6 ?
O5 K1 K4 106.6(3) . 6 ?
O3A K1 K4 104.8(3) . 6 ?
O7A K1 K4 120.7(4) . 6 ?
O6 K1 K4 118.3(2) . 6 ?
O3B K1 K4 110.1(5) . 6 ?
O7B K1 K5 63.1(6) . 2 ?
O2 K1 K5 149.5(2) . 2 ?
O4 K1 K5 103.2(3) . 2 ?
O5 K1 K5 82.3(3) . 2 ?
O3A K1 K5 41.8(3) . 2 ?
O7A K1 K5 47.4(4) . 2 ?
O6 K1 K5 96.04(18) . 2 ?
O3B K1 K5 34.8(4) . 2 ?
K4 K1 K5 143.76(14) 6 2 ?
O7B K1 K2 54.3(6) . . ?
O2 K1 K2 45.2(2) . . ?
O4 K1 K2 98.8(2) . . ?
O5 K1 K2 130.5(3) . . ?
O3A K1 K2 143.1(3) . . ?
O7A K1 K2 70.7(4) . . ?
O6 K1 K2 41.3(3) . . ?
O3B K1 K2 113.0(5) . . ?
K4 K1 K2 91.40(9) 6 . ?
K5 K1 K2 109.59(12) 2 . ?
O7B K1 K3 158.5(6) . . ?
O2 K1 K3 111.1(2) . . ?
O4 K1 K3 90.3(2) . . ?
O5 K1 K3 36.5(3) . . ?
O3A K1 K3 69.7(3) . . ?
O7A K1 K3 141.8(4) . . ?
O6 K1 K3 121.3(3) . . ?
O3B K1 K3 99.6(4) . . ?
K4 K1 K3 74.18(9) 6 . ?
K5 K1 K3 98.59(11) 2 . ?
K2 K1 K3 147.28(14) . . ?
O6 K2 O2 76.56(19) . 8 ?
O6 K2 O2 76.56(19) . . ?
O2 K2 O2 153.1(4) 8 . ?
O6 K2 O7B 66.2(4) . . ?
O2 K2 O7B 99.3(4) 8 . ?
O2 K2 O7B 69.6(5) . . ?
O6 K2 O7B 66.2(4) . 8 ?
O2 K2 O7B 69.6(4) 8 8 ?
O2 K2 O7B 99.3(4) . 8 ?
O7B K2 O7B 132.5(8) . 8 ?
O6 K2 Se6 125.57(6) . 4_455 ?
O2 K2 Se6 85.47(18) 8 4_455 ?
O2 K2 Se6 110.45(18) . 4_455 ?
O7B K2 Se6 66.8(4) . 4_455 ?
O7B K2 Se6 149.7(4) 8 4_455 ?
O6 K2 Se6 125.57(6) . 6_455 ?
O2 K2 Se6 110.45(18) 8 6_455 ?
O2 K2 Se6 85.47(18) . 6_455 ?
O7B K2 Se6 149.7(4) . 6_455 ?
O7B K2 Se6 66.8(4) 8 6_455 ?
Se6 K2 Se6 108.87(12) 4_455 6_455 ?
O6 K2 K1 47.02(7) . . ?
O2 K2 K1 115.4(2) 8 . ?
O2 K2 K1 41.79(19) . . ?
O7B K2 K1 37.3(4) . . ?
O7B K2 K1 104.2(4) 8 . ?
Se6 K2 K1 101.88(7) 4_455 . ?
Se6 K2 K1 125.96(7) 6_455 . ?
O6 K2 K1 47.02(7) . 8 ?
O2 K2 K1 41.79(19) 8 8 ?
O2 K2 K1 115.4(2) . 8 ?
O7B K2 K1 104.2(4) . 8 ?
O7B K2 K1 37.3(4) 8 8 ?
Se6 K2 K1 125.96(7) 4_455 8 ?
Se6 K2 K1 101.88(7) 6_455 8 ?
K1 K2 K1 94.03(14) . 8 ?
K6 K3 O5 70.6(3) . . ?
K6 K3 O1B 71.8(9) . . ?
O5 K3 O1B 74.0(9) . . ?
K6 K3 O1A 69.6(5) . 4_545 ?
O5 K3 O1A 76.9(6) . 4_545 ?
O1B K3 O1A 4.3(12) . 4_545 ?
K6 K3 Se4 84.3(2) . 4 ?
O5 K3 Se4 112.5(3) . 4 ?
O1B K3 Se4 151.8(9) . 4 ?
O1A K3 Se4 147.9(5) 4_545 4 ?
K6 K3 Se5 138.1(2) . . ?
O5 K3 Se5 79.8(2) . . ?
O1B K3 Se5 127.7(9) . . ?
O1A K3 Se5 131.8(5) 4_545 . ?
Se4 K3 Se5 80.23(8) 4 . ?
K6 K3 Se8 73.1(2) . 6 ?
O5 K3 Se8 129.8(3) . 6 ?
O1B K3 Se8 62.4(9) . 6 ?
O1A K3 Se8 58.5(5) 4_545 6 ?
Se4 K3 Se8 96.93(8) 4 6 ?
Se5 K3 Se8 147.19(10) . 6 ?
K6 K3 Se7 136.6(2) . 6 ?
O5 K3 Se7 152.3(3) . 6 ?
O1B K3 Se7 115.2(8) . 6 ?
O1A K3 Se7 114.1(5) 4_545 6 ?
Se4 K3 Se7 72.55(7) 4 6 ?
Se5 K3 Se7 74.16(7) . 6 ?
Se8 K3 Se7 73.84(6) 6 6 ?
K6 K3 K6 157.1(3) . 3_544 ?
O5 K3 K6 100.1(3) . 3_544 ?
O1B K3 K6 85.6(9) . 3_544 ?
O1A K3 K6 88.1(5) 4_545 3_544 ?
Se4 K3 K6 118.47(17) 4 3_544 ?
Se5 K3 K6 55.42(16) . 3_544 ?
Se8 K3 K6 100.04(17) 6 3_544 ?
Se7 K3 K6 56.93(16) 6 3_544 ?
K6 K3 Sn2 111.0(2) . 6 ?
O5 K3 Sn2 152.7(3) . 6 ?
O1B K3 Sn2 80.7(8) . 6 ?
O1A K3 Sn2 78.5(5) 4_545 6 ?
Se4 K3 Sn2 94.66(7) 4 6 ?
Se5 K3 Sn2 108.89(8) . 6 ?
Se8 K3 Sn2 38.41(4) 6 6 ?
Se7 K3 Sn2 38.60(4) 6 6 ?
K6 K3 Sn2 67.47(16) 3_544 6 ?
K6 K3 K1 73.0(2) . . ?
O5 K3 K1 36.5(2) . . ?
O1B K3 K1 109.0(8) . . ?
O1A K3 K1 111.2(5) 4_545 . ?
Se4 K3 K1 76.73(9) 4 . ?
Se5 K3 K1 65.60(8) . . ?
Se8 K3 K1 145.97(11) 6 . ?
Se7 K3 K1 132.57(10) 6 . ?
K6 K3 K1 112.46(18) 3_544 . ?
Sn2 K3 K1 170.28(10) 6 . ?
K6 K3 K5 96.3(2) . 4_545 ?
O5 K3 K5 75.0(3) . 4_545 ?
O1B K3 K5 25.6(8) . 4_545 ?
O1A K3 K5 28.9(5) 4_545 4_545 ?
Se4 K3 K5 172.10(11) 4 4_545 ?
Se5 K3 K5 104.09(9) . 4_545 ?
Se8 K3 K5 75.82(8) 6 4_545 ?
Se7 K3 K5 102.02(10) 6 4_545 ?
K6 K3 K5 60.76(17) 3_544 4_545 ?
Sn2 K3 K5 77.73(8) 6 4_545 ?
K1 K3 K5 111.02(10) . 4_545 ?
O4 K4 O1C 76.8(8) 6_455 . ?
O4 K4 O2 70.7(3) 6_455 6_455 ?
O1C K4 O2 101.9(8) . 6_455 ?
O4 K4 O8 85.6(5) 6_455 . ?
O1C K4 O8 54.0(9) . . ?
O2 K4 O8 150.3(5) 6_455 . ?
O4 K4 O1A 76.7(5) 6_455 . ?
O1C K4 O1A 3.0(11) . . ?
O2 K4 O1A 99.1(5) 6_455 . ?
O8 K4 O1A 57.0(7) . . ?
O4 K4 Se5 113.2(3) 6_455 6_455 ?
O1C K4 Se5 170.0(8) . 6_455 ?
O2 K4 Se5 83.4(2) 6_455 6_455 ?
O8 K4 Se5 123.3(5) . 6_455 ?
O1A K4 Se5 170.0(5) . 6_455 ?
O4 K4 Se7 128.1(3) 6_455 6_455 ?
O1C K4 Se7 71.1(8) . 6_455 ?
O2 K4 Se7 77.4(2) 6_455 6_455 ?
O8 K4 Se7 105.7(5) . 6_455 ?
O1A K4 Se7 69.2(5) . 6_455 ?
Se5 K4 Se7 102.19(8) 6_455 6_455 ?
O4 K4 Se6 146.6(3) 6_455 6_455 ?
O1C K4 Se6 95.6(8) . 6_455 ?
O2 K4 Se6 142.3(2) 6_455 6_455 ?
O8 K4 Se6 64.6(5) . 6_455 ?
O1A K4 Se6 97.3(5) . 6_455 ?
Se5 K4 Se6 75.35(7) 6_455 6_455 ?
Se7 K4 Se6 77.11(6) 6_455 6_455 ?
O4 K4 Se4 72.0(2) 6_455 7 ?
O1C K4 Se4 104.5(8) . 7 ?
O2 K4 Se4 127.2(2) 6_455 7 ?
O8 K4 Se4 56.5(5) . 7 ?
O1A K4 Se4 107.2(5) . 7 ?
Se5 K4 Se4 78.39(7) 6_455 7 ?
Se7 K4 Se4 154.88(9) 6_455 7 ?
Se6 K4 Se4 78.83(7) 6_455 7 ?
O4 K4 K1 44.9(2) 6_455 6_455 ?
O1C K4 K1 116.3(8) . 6_455 ?
O2 K4 K1 44.54(19) 6_455 6_455 ?
O8 K4 K1 125.3(5) . 6_455 ?
O1A K4 K1 115.1(5) . 6_455 ?
Se5 K4 K1 73.43(9) 6_455 6_455 ?
Se7 K4 K1 121.87(10) 6_455 6_455 ?
Se6 K4 K1 146.27(12) 6_455 6_455 ?
Se4 K4 K1 82.67(8) 7 6_455 ?
O4 K4 Sn2 148.3(3) 6_455 6_455 ?
O1C K4 Sn2 71.6(8) . 6_455 ?
O2 K4 Sn2 116.5(2) 6_455 6_455 ?
O8 K4 Sn2 75.4(5) . 6_455 ?
O1A K4 Sn2 71.8(5) . 6_455 ?
Se5 K4 Sn2 98.43(7) 6_455 6_455 ?
Se7 K4 Sn2 39.81(4) 6_455 6_455 ?
Se6 K4 Sn2 39.78(4) 6_455 6_455 ?
Se4 K4 Sn2 115.07(8) 7 6_455 ?
K1 K4 Sn2 159.12(11) 6_455 6_455 ?
O4 K4 Mn2 150.6(3) 6_455 6_455 ?
O1C K4 Mn2 130.5(8) . 6_455 ?
O2 K4 Mn2 107.6(2) 6_455 6_455 ?
O8 K4 Mn2 101.8(5) . 6_455 ?
O1A K4 Mn2 131.2(5) . 6_455 ?
Se5 K4 Mn2 39.47(4) 6_455 6_455 ?
Se7 K4 Mn2 77.69(6) 6_455 6_455 ?
Se6 K4 Mn2 39.44(4) 6_455 6_455 ?
Se4 K4 Mn2 88.27(7) 7 6_455 ?
K1 K4 Mn2 112.60(11) 6_455 6_455 ?
Sn2 K4 Mn2 59.94(5) 6_455 6_455 ?
O3B K5 O1C 113.7(11) 2_554 . ?
O3B K5 O1A 103.7(10) 2_554 . ?
O1C K5 O1A 12.5(9) . . ?
O3B K5 O8 111.8(8) 2_554 . ?
O1C K5 O8 60.8(10) . . ?
O1A K5 O8 70.7(9) . . ?
O3B K5 O1B 94.8(11) 2_554 3_444 ?
O1C K5 O1B 23.7(14) . 3_444 ?
O1A K5 O1B 11.2(11) . 3_444 ?
O8 K5 O1B 80.1(11) . 3_444 ?
O3B K5 O3A 36.9(7) 2_554 2_554 ?
O1C K5 O3A 112.5(10) . 2_554 ?
O1A K5 O3A 100.0(9) . 2_554 ?
O8 K5 O3A 146.1(6) . 2_554 ?
O1B K5 O3A 88.8(10) 3_444 2_554 ?
O3B K5 O7A 49.3(7) 2_554 2_554 ?
O1C K5 O7A 146.3(9) . 2_554 ?
O1A K5 O7A 144.2(8) . 2_554 ?
O8 K5 O7A 95.9(7) . 2_554 ?
O1B K5 O7A 139.9(10) 3_444 2_554 ?
O3A K5 O7A 72.3(4) 2_554 2_554 ?
O3B K5 Te1 121.8(6) 2_554 7 ?
O1C K5 Te1 124.3(9) . 7 ?
O1A K5 Te1 132.9(7) . 7 ?
O8 K5 Te1 100.3(6) . 7 ?
O1B K5 Te1 138.9(9) 3_444 7 ?
O3A K5 Te1 108.8(3) 2_554 7 ?
O7A K5 Te1 81.2(4) 2_554 7 ?
O3B K5 K1 53.3(6) 2_554 2_554 ?
O1C K5 K1 154.9(9) . 2_554 ?
O1A K5 K1 142.7(8) . 2_554 ?
O8 K5 K1 141.2(6) . 2_554 ?
O1B K5 K1 131.6(10) 3_444 2_554 ?
O3A K5 K1 43.2(3) 2_554 2_554 ?
O7A K5 K1 45.9(4) 2_554 2_554 ?
Te1 K5 K1 71.11(10) 7 2_554 ?
O3B K5 K4 145.8(6) 2_554 . ?
O1C K5 K4 38.1(9) . . ?
O1A K5 K4 50.4(8) . . ?
O8 K5 K4 44.3(6) . . ?
O1B K5 K4 61.4(10) 3_444 . ?
O3A K5 K4 148.4(3) 2_554 . ?
O7A K5 K4 137.2(4) 2_554 . ?
Te1 K5 K4 90.13(10) 7 . ?
K1 K5 K4 160.79(14) 2_554 . ?
O3B K5 K6 69.6(6) 2_554 2_554 ?
O1C K5 K6 93.7(9) . 2_554 ?
O1A K5 K6 83.0(8) . 2_554 ?
O8 K5 K6 153.4(6) . 2_554 ?
O1B K5 K6 73.3(10) 3_444 2_554 ?
O3A K5 K6 33.8(3) 2_554 2_554 ?
O7A K5 K6 103.2(4) 2_554 2_554 ?
Te1 K5 K6 100.78(16) 7 2_554 ?
K1 K5 K6 62.31(15) 2_554 2_554 ?
K4 K5 K6 119.61(18) . 2_554 ?
O3B K5 K3 79.8(6) 2_554 3_444 ?
O1C K5 K3 49.3(9) . 3_444 ?
O1A K5 K3 37.2(8) . 3_444 ?
O8 K5 K3 105.9(6) . 3_444 ?
O1B K5 K3 26.5(10) 3_444 3_444 ?
O3A K5 K3 63.9(3) 2_554 3_444 ?
O7A K5 K3 129.1(4) 2_554 3_444 ?
Te1 K5 K3 136.02(14) 7 3_444 ?
K1 K5 K3 105.56(11) 2_554 3_444 ?
K4 K5 K3 84.86(10) . 3_444 ?
K6 K5 K3 47.48(14) 2_554 3_444 ?
K3 K6 O3A 104.7(4) . . ?
K3 K6 O5 55.1(3) . . ?
O3A K6 O5 70.7(4) . . ?
K3 K6 O1B 55.1(8) . . ?
O3A K6 O1B 132.5(9) . . ?
O5 K6 O1B 62.8(8) . . ?
K3 K6 Se5 109.6(3) . 4 ?
O3A K6 Se5 98.4(4) . 4 ?
O5 K6 Se5 155.1(4) . 4 ?
O1B K6 Se5 128.1(8) . 4 ?
K3 K6 Se7 118.0(3) . 8_655 ?
O3A K6 Se7 136.9(4) . 8_655 ?
O5 K6 Se7 129.4(4) . 8_655 ?
O1B K6 Se7 74.0(8) . 8_655 ?
Se5 K6 Se7 73.99(19) 4 8_655 ?
K3 K6 Te2 108.5(3) . 8_655 ?
O3A K6 Te2 90.8(4) . 8_655 ?
O5 K6 Te2 67.1(3) . 8_655 ?
O1B K6 Te2 63.4(8) . 8_655 ?
Se5 K6 Te2 136.9(3) 4 8_655 ?
Se7 K6 Te2 70.8(2) 8_655 8_655 ?
K3 K6 Se8 62.7(2) . 6 ?
O3A K6 Se8 159.1(5) . 6 ?
O5 K6 Se8 109.4(3) . 6 ?
O1B K6 Se8 55.9(8) . 6 ?
Se5 K6 Se8 72.8(2) 4 6 ?
Se7 K6 Se8 59.97(16) 8_655 6 ?
Te2 K6 Se8 108.6(3) 8_655 6 ?
K3 K6 K3 164.5(4) . 4 ?
O3A K6 K3 83.9(4) . 4 ?
O5 K6 K3 140.4(4) . 4 ?
O1B K6 K3 127.7(9) . 4 ?
Se5 K6 K3 55.61(15) 4 4 ?
Se7 K6 K3 56.41(15) 8_655 4 ?
Te2 K6 K3 84.0(2) 8_655 4 ?
Se8 K6 K3 105.1(2) 6 4 ?
K3 K6 K1 71.3(2) . . ?
O3A K6 K1 36.4(3) . . ?
O5 K6 K1 37.6(2) . . ?
O1B K6 K1 99.9(8) . . ?
Se5 K6 K1 123.1(3) 4 . ?
Se7 K6 K1 158.5(3) 8_655 . ?
Te2 K6 K1 88.0(2) 8_655 . ?
Se8 K6 K1 133.9(3) 6 . ?
K3 K6 K1 119.6(3) 4 . ?
K3 K6 K5 122.3(3) . 2 ?
O3A K6 K5 33.4(3) . 2 ?
O5 K6 K5 70.3(3) . 2 ?
O1B K6 K5 115.9(8) . 2 ?
Se5 K6 K5 113.0(3) 4 2 ?
Se7 K6 K5 109.9(3) 8_655 2 ?
Te2 K6 K5 59.28(16) 8_655 2 ?
Se8 K6 K5 167.4(3) 6 2 ?
K3 K6 K5 71.76(19) 4 2 ?
K1 K6 K5 53.42(14) . 2 ?
O1B O1A O1C 175(10) 3_444 . ?
O1B O1A K5 95(7) 3_444 . ?
O1C O1A K5 81(5) . . ?
O1B O1A K3 23(6) 3_444 3_444 ?
O1C O1A K3 158(6) . 3_444 ?
K5 O1A K3 113.9(11) . 3_444 ?
O1B O1A K4 166(7) 3_444 . ?
O1C O1A K4 15(5) . . ?
K5 O1A K4 92.1(10) . . ?
K3 O1A K4 143.5(9) 3_444 . ?
O1A O1B O1C 3(6) 4_545 4_545 ?
O1A O1B K5 74(6) 4_545 4_545 ?
O1C O1B K5 72(3) 4_545 4_545 ?
O1A O1B K3 152(7) 4_545 . ?
O1C O1B K3 153(3) 4_545 . ?
K5 O1B K3 128.0(17) 4_545 . ?
O1A O1B K6 110(7) 4_545 . ?
O1C O1B K6 112(3) 4_545 . ?
K5 O1B K6 166.6(16) 4_545 . ?
K3 O1B K6 53.1(8) . . ?
O1A O1C O1B 2(5) . 3_444 ?
O1A O1C K5 86(6) . . ?
O1B O1C K5 84(3) 3_444 . ?
O1A O1C K4 162(6) . . ?
O1B O1C K4 163(3) 3_444 . ?
K5 O1C K4 106.5(13) . . ?
K1 O2 K4 88.6(3) . 6 ?
K1 O2 K2 93.0(3) . . ?
K4 O2 K2 167.1(4) 6 . ?
O3B O3A K5 58.2(9) . 2 ?
O3B O3A K6 160.6(11) . . ?
K5 O3A K6 112.8(5) 2 . ?
O3B O3A K1 90.8(10) . . ?
K5 O3A K1 95.0(4) 2 . ?
K6 O3A K1 107.8(5) . . ?
O3A O3B K5 84.8(11) . 2 ?
O3A O3B K1 59.0(9) . . ?
K5 O3B K1 91.9(8) 2 . ?
K4 O4 K1 92.3(3) 6 . ?
K1 O5 K3 107.0(4) . . ?
K1 O5 K6 97.8(4) . . ?
K3 O5 K6 54.3(3) . . ?
K2 O6 K1 91.7(3) . 8 ?
K2 O6 K1 91.7(3) . . ?
K1 O6 K1 176.6(7) 8 . ?
O7B O7A K1 52.0(19) . . ?
O7B O7A K5 133(2) . 2 ?
K1 O7A K5 86.7(5) . 2 ?
O7A O7B K1 111(2) . . ?
O7A O7B K2 156(2) . . ?
K1 O7B K2 88.4(7) . . ?
K5 O8 K4 98.2(8) . . ?
CL1 OL1 OL1 12.9(16) 1_445 7 ?
OL1 CL1 OL1 154(3) 1_665 7_665 ?

loop_
_geom_bond_atom_site_label_1
_geom_bond_atom_site_label_2
_geom_bond_distance
_geom_bond_site_symmetry_2
_geom_bond_publ_flag
Sn1 Se3 2.5530(14) . ?
Sn1 Se5 2.5664(13) . ?
Sn1 Se4 2.5781(14) . ?
Sn1 Te1 2.6946(11) . ?
Sn2 Se8 2.5515(13) . ?
Sn2 Se7 2.5642(13) . ?
Sn2 Se6 2.5678(14) . ?
Sn2 Te2 2.6830(12) . ?
Sn2 K4 3.963(3) 6 ?
Sn2 K3 4.070(3) 6_455 ?
Te1 K5 3.613(5) 7 ?
Te2 K6 3.667(11) 8_565 ?
Se3 Mn1 2.599(2) . ?
Se4 Mn1 2.5995(19) 7 ?
Se4 K3 3.410(4) 3_544 ?
Se4 K4 3.604(3) 7 ?
Se5 Mn2 2.5974(19) . ?
Se5 K4 3.383(3) 6 ?
Se5 K6 3.441(10) 3_544 ?
Se5 K3 3.448(3) . ?
Se6 Mn2 2.603(2) . ?
Se6 K2 3.383(3) 3_554 ?
Se6 K4 3.451(3) 6 ?
Se7 Mn1 2.592(2) . ?
Se7 K4 3.416(3) 6 ?
Se7 K3 3.539(3) 6_455 ?
Se7 K6 3.560(10) 8_565 ?
Se8 Mn2 2.5796(19) 7 ?
Se8 K3 3.530(3) 6_455 ?
Se8 K6 3.799(11) 6_455 ?
Se9 Mn1 2.5333(18) 7 ?
Se9 Mn1 2.5333(18) . ?
Se9 Mn2 2.5392(17) . ?
Se9 Mn2 2.5392(17) 7 ?
Mn1 Se4 2.5995(19) 7 ?
Mn2 Se8 2.5796(19) 7 ?
Mn2 K4 4.068(3) 6 ?
K1 O7B 2.50(2) . ?
K1 O2 2.753(10) . ?
K1 O4 2.771(11) . ?
K1 O5 2.794(12) . ?
K1 O3A 2.829(13) . ?
K1 O7A 2.96(2) . ?
K1 O6 3.020(4) . ?
K1 O3B 3.30(3) . ?
K1 K4 3.924(5) 6 ?
K1 K5 4.115(6) 2 ?
K1 K2 4.126(4) . ?
K1 K3 4.493(5) . ?
K2 O6 2.722(18) . ?
K2 O2 2.934(9) 8 ?
K2 O2 2.934(9) . ?
K2 O7B 3.35(3) . ?
K2 O7B 3.35(3) 8 ?
K2 Se6 3.383(3) 4_455 ?
K2 Se6 3.383(3) 6_455 ?
K2 K1 4.126(4) 8 ?
K3 K6 2.769(11) . ?
K3 O5 2.796(12) . ?
K3 O1B 2.84(5) . ?
K3 O1A 3.33(4) 4_545 ?
K3 Se4 3.410(4) 4 ?
K3 Se8 3.530(3) 6 ?
K3 Se7 3.539(3) 6 ?
K3 K6 3.900(10) 3_544 ?
K3 Sn2 4.070(3) 6 ?
K3 K5 5.026(6) 4_545 ?
K4 O4 2.668(11) 6_455 ?
K4 O1C 2.81(4) . ?
K4 O2 2.866(9) 6_455 ?
K4 O8 3.08(3) . ?
K4 O1A 3.36(4) . ?
K4 Se5 3.383(3) 6_455 ?
K4 Se7 3.416(3) 6_455 ?
K4 Se6 3.451(3) 6_455 ?
K4 Se4 3.604(3) 7 ?
K4 K1 3.924(5) 6_455 ?
K4 Sn2 3.963(3) 6_455 ?
K4 Mn2 4.068(3) 6_455 ?
K5 O3B 2.35(3) 2_554 ?
K5 O1C 2.63(4) . ?
K5 O1A 2.66(3) . ?
K5 O8 2.68(3) . ?
K5 O1B 2.75(4) 3_444 ?
K5 O3A 2.755(13) 2_554 ?
K5 O7A 3.03(2) 2_554 ?
K5 Te1 3.613(5) 7 ?
K5 K1 4.116(6) 2_554 ?
K5 K6 4.617(12) 2_554 ?
K5 K3 5.026(6) 3_444 ?
K6 O3A 2.789(16) . ?
K6 O5 3.217(15) . ?
K6 O1B 3.29(4) . ?
K6 Se5 3.441(10) 4 ?
K6 Se7 3.560(10) 8_655 ?
K6 Te2 3.667(11) 8_655 ?
K6 Se8 3.799(11) 6 ?
K6 K3 3.900(10) 4 ?
K6 K5 4.617(12) 2 ?
O1A O1B 0.54(5) 3_444 ?
O1A O1C 0.58(4) . ?
O1A K3 3.33(4) 3_444 ?
O1B O1A 0.54(5) 4_545 ?
O1B O1C 1.11(7) 4_545 ?
O1B K5 2.75(4) 4_545 ?
O1C O1B 1.11(7) 3_444 ?
O2 K4 2.866(9) 6 ?
O3A O3B 1.66(3) . ?
O3A K5 2.755(13) 2 ?
O3B K5 2.35(3) 2 ?
O4 K4 2.668(11) 6 ?
O6 K1 3.020(4) 8 ?
O7A O7B 0.92(3) . ?
O7A K5 3.03(2) 2 ?
OL1 CL1 0.790(13) 1_445 ?
OL1 OL1 1.54(3) 7 ?
CL1 OL1 0.790(13) 1_665 ?
CL1 OL1 0.790(13) 7_665 ?
